data_2008668
loop_
_publ_author_name
'Gasque, Laura '
'Moreno-Esparza, Rafael'
'Ruiz-Ram\'irez, Lena'
'Medina-Dickinson, Gerardo'

_publ_section_title
;
 Aqua(4,7-diphenyl-1,10-phenanthroline)(salicylaldehydato)copper(II)
 nitrate monohydrate
;
_journal_issue 7
_journal_name_full 'Acta Crystallographica Section C'
_journal_page_first 1065
_journal_page_last 1067
_journal_paper_doi 10.1107/S0108270199001572
_journal_volume 55
_journal_year 1999
_chemical_formula_iupac '[Cu (C7 H5 O2) (C24 H16 N2) (H2 O)]N O3, H2 O'
_chemical_formula_moiety '[Cu (C7 H5 O2) (C24 H16 N2) (H2 O)]N O3, H2 O'
_chemical_formula_sum 'C31 H25 Cu N3 O7'
_chemical_formula_weight 615.08
_chemical_name_systematic
;
Aqua(4,7-diphenyl-1,10-phenanthroline)(salicylaldehydato)copper(II)
nitrate monohydrate
;
_space_group_IT_number 2
_symmetry_cell_setting triclinic
_symmetry_space_group_name_Hall '-P 1'
_symmetry_space_group_name_H-M 'P -1'
_cell_angle_alpha 83.930(10)
_cell_angle_beta 72.210(10)
_cell_angle_gamma 74.020(10)
_cell_formula_units_Z 2
_cell_length_a 10.6700(10)
_cell_length_b 11.7520(10)
_cell_length_c 12.0990(10)
_cell_measurement_reflns_used 25
_cell_measurement_temperature 293(2)
_cell_measurement_theta_max 25
_cell_measurement_theta_min 2
_cell_volume 1388.4(2)
_computing_cell_refinement SHELXTL/PC
_computing_data_collection 'SHELXTL/PC (Siemens, 1994)'
_computing_data_reduction SHELXTL/PC
_computing_molecular_graphics 'ZORTEP (Zsolnai, 1997)'
_computing_publication_material 'CIFTAB in SHELX97'
_computing_structure_refinement SHELX97
_computing_structure_solution 'SHELX97 (Sheldrick, 1997)'
_diffrn_ambient_temperature 293(2)
_diffrn_measured_fraction_theta_full 0.999
_diffrn_measured_fraction_theta_max 0.999
_diffrn_measurement_device_type 'Siemens P4/PC'
_diffrn_measurement_method \q/2\q
_diffrn_radiation_monochromator graphite
_diffrn_radiation_source 'fine-focus sealed tube'
_diffrn_radiation_type MoK\a
_diffrn_radiation_wavelength 0.71073
_diffrn_reflns_av_R_equivalents 0.024
_diffrn_reflns_av_sigmaI/netI 0.0543
_diffrn_reflns_limit_h_max 12
_diffrn_reflns_limit_h_min -1
_diffrn_reflns_limit_k_max 13
_diffrn_reflns_limit_k_min -13
_diffrn_reflns_limit_l_max 14
_diffrn_reflns_limit_l_min -13
_diffrn_reflns_number 5723
_diffrn_reflns_theta_full 25.00
_diffrn_reflns_theta_max 25
_diffrn_reflns_theta_min 2.07
_diffrn_standards_decay_% 0
_diffrn_standards_interval_count 97
_diffrn_standards_number 3
_exptl_absorpt_coefficient_mu 0.841
_exptl_absorpt_correction_T_max 0.777
_exptl_absorpt_correction_T_min 0.733
_exptl_absorpt_correction_type '\y scan'
_exptl_absorpt_process_details '(North et al., 1968)'
_exptl_crystal_colour green
_exptl_crystal_density_diffrn 1.471
_exptl_crystal_density_method 'not measured'
_exptl_crystal_description prismatic
_exptl_crystal_F_000 634
_exptl_crystal_size_max 0.5
_exptl_crystal_size_mid 0.5
_exptl_crystal_size_min 0.3
_refine_diff_density_max 0.53
_refine_diff_density_min -0.50
_refine_ls_extinction_method none
_refine_ls_goodness_of_fit_ref 1.019
_refine_ls_hydrogen_treatment constr
_refine_ls_matrix_type full
_refine_ls_number_parameters 393
_refine_ls_number_reflns 4867
_refine_ls_number_restraints 4
_refine_ls_restrained_S_all 1.019
_refine_ls_R_factor_all 0.078
_refine_ls_R_factor_gt 0.051
_refine_ls_shift/su_max 0.017
_refine_ls_shift/su_mean 0.000
_refine_ls_structure_factor_coef Fsqd
_refine_ls_weighting_details 'w = 1/[\s^2^(Fo^2^)+(0.0734P)^2^+1.0087P] where P = (Fo^2^+2Fc^2^)/3'
_refine_ls_weighting_scheme calc
_refine_ls_wR_factor_obs 0.127
_refine_ls_wR_factor_ref 0.144
_reflns_number_gt 3572
_reflns_number_total 4867
_reflns_threshold_expression I>2\s(I)
_cod_data_source_file fr1122.cif
_cod_data_source_block FR1122
_cod_depositor_comments
;
The following automatic conversions were performed:

'_refine_ls_weighting_scheme' value 'calc w =
1/[\s^2^(Fo^2^)+(0.0734P)^2^+1.0087P] where P = (Fo^2^+2Fc^2^)/3' was
changed to 'calc'. New tag '_refine_ls_weighting_details' was
created. The value of the new tag was set to 'w =
1/[\s^2^(Fo^2^)+(0.0734P)^2^+1.0087P] where P = (Fo^2^+2Fc^2^)/3'.

Automatic conversion script
Id: cif_fix_values 3143 2015-03-26 13:38:13Z robertas 
;
_cod_original_formula_sum 'C31 H23 Cu N2 O3, N O3, H2 O1'
_cod_database_code 2008668

loop_
_symmetry_equiv_pos_as_xyz
'x, y, z'
'-x, -y, -z'

loop_
_atom_site_label
_atom_site_fract_x
_atom_site_fract_y
_atom_site_fract_z
_atom_site_U_iso_or_equiv
_atom_site_adp_type
_atom_site_calc_flag
_atom_site_refinement_flags
_atom_site_occupancy
_atom_site_disorder_assembly
_atom_site_disorder_group
_atom_site_type_symbol
Cu1 0.18543(5) 0.42359(4) 0.46723(4) 0.04157(18) Uani d . 1 . . Cu
O1W 0.3855(4) 0.3109(4) 0.3498(3) 0.0751(10) Uani d D 1 . . O
H1W 0.474 0.285 0.365 0.041(8) Uiso d D 1 . . H
H2W 0.395 0.2288 0.351 0.041(8) Uiso d D 1 . . H
O1 0.0817(3) 0.4585(2) 0.3588(2) 0.0452(7) Uani d . 1 . . O
O2 0.2577(3) 0.5614(3) 0.4216(3) 0.0544(8) Uani d . 1 . . O
N1 0.1165(3) 0.2828(3) 0.5359(3) 0.0368(7) Uani d . 1 . . N
N2 0.2613(3) 0.3944(3) 0.6026(3) 0.0387(7) Uani d . 1 . . N
C1 0.0357(4) 0.2337(3) 0.5035(3) 0.0420(9) Uani d . 1 . . C
H1 0.0066 0.2654 0.4391 0.050 Uiso calc R 1 . . H
C2 -0.0073(4) 0.1364(3) 0.5622(3) 0.0412(9) Uani d . 1 . . C
H2 -0.0660 0.1062 0.5376 0.049 Uiso calc R 1 . . H
C3 0.0360(4) 0.0839(3) 0.6566(3) 0.0379(9) Uani d . 1 . . C
C4 0.1213(4) 0.1365(3) 0.6938(3) 0.0363(8) Uani d . 1 . . C
C5 0.1661(4) 0.1004(3) 0.7951(3) 0.0430(9) Uani d . 1 . . C
H5 0.1409 0.0367 0.8400 0.052 Uiso calc R 1 . . H
C6 0.2440(4) 0.1561(4) 0.8276(3) 0.0435(9) Uani d . 1 . . C
H6 0.2714 0.1291 0.8937 0.052 Uiso calc R 1 . . H
C7 0.2855(4) 0.2552(3) 0.7632(3) 0.0364(8) Uani d . 1 . . C
C8 0.3615(4) 0.3218(3) 0.7950(3) 0.0389(9) Uani d . 1 . . C
C9 0.3784(4) 0.4238(4) 0.7310(4) 0.0465(10) Uani d . 1 . . C
H9 0.4238 0.4711 0.7523 0.056 Uiso calc R 1 . . H
C10 0.3292(4) 0.4571(4) 0.6357(4) 0.0452(10) Uani d . 1 . . C
H10 0.3442 0.5255 0.5937 0.054 Uiso calc R 1 . . H
C11 0.2396(4) 0.2955(3) 0.6662(3) 0.0349(8) Uani d . 1 . . C
C12 0.1574(4) 0.2353(3) 0.6304(3) 0.0354(8) Uani d . 1 . . C
C13 0.1044(4) 0.5283(3) 0.2667(3) 0.0386(9) Uani d . 1 . . C
C14 0.0353(4) 0.5320(3) 0.1833(3) 0.0433(9) Uani d . 1 . . C
H14 -0.0241 0.4841 0.1938 0.052 Uiso calc R 1 . . H
C15 0.0546(5) 0.6048(4) 0.0875(4) 0.0509(11) Uani d . 1 . . C
H15 0.0077 0.6054 0.0340 0.061 Uiso calc R 1 . . H
C16 0.1420(5) 0.6778(4) 0.0672(4) 0.0591(12) Uani d . 1 . . C
H16 0.1552 0.7252 0.0002 0.071 Uiso calc R 1 . . H
C17 0.2078(5) 0.6788(4) 0.1467(4) 0.0494(11) Uani d . 1 . . C
H17 0.2652 0.7288 0.1345 0.059 Uiso calc R 1 . . H
C18 0.1909(4) 0.6055(3) 0.2479(3) 0.0406(9) Uani d . 1 . . C
C19 0.2580(4) 0.6186(4) 0.3280(4) 0.0467(10) Uani d . 1 . . C
H19 0.3074 0.6754 0.3095 0.056 Uiso calc R 1 . . H
C31 -0.0108(4) -0.0199(3) 0.7167(3) 0.0401(9) Uani d . 1 . . C
C32 -0.1481(4) -0.0175(4) 0.7470(4) 0.0488(10) Uani d . 1 . . C
H32 -0.2100 0.0502 0.7308 0.059 Uiso calc R 1 . . H
C33 -0.1937(5) -0.1138(4) 0.8007(4) 0.0605(12) Uani d . 1 . . C
H33 -0.2861 -0.1104 0.8220 0.073 Uiso calc R 1 . . H
C34 -0.1023(5) -0.2153(4) 0.8228(4) 0.0581(12) Uani d . 1 . . C
H34 -0.1331 -0.2803 0.8591 0.070 Uiso calc R 1 . . H
C35 0.0332(5) -0.2206(4) 0.7918(4) 0.0564(12) Uani d . 1 . . C
H35 0.0945 -0.2898 0.8061 0.068 Uiso calc R 1 . . H
C36 0.0806(5) -0.1235(3) 0.7388(4) 0.0480(10) Uani d . 1 . . C
H36 0.1732 -0.1277 0.7182 0.058 Uiso calc R 1 . . H
C81 0.4203(4) 0.2850(3) 0.8933(3) 0.0396(9) Uani d . 1 . . C
C82 0.5004(4) 0.1697(4) 0.9015(3) 0.0427(9) Uani d . 1 . . C
H82 0.5158 0.1148 0.8457 0.051 Uiso calc R 1 . . H
C83 0.5563(4) 0.1380(4) 0.9927(4) 0.0486(10) Uani d . 1 . . C
H83 0.6100 0.0615 0.9974 0.058 Uiso calc R 1 . . H
C84 0.5342(5) 0.2168(4) 1.0758(4) 0.0544(12) Uani d . 1 . . C
H84 0.5718 0.1938 1.1372 0.065 Uiso calc R 1 . . H
C85 0.4567(5) 0.3297(5) 1.0687(4) 0.0588(12) Uani d . 1 . . C
H85 0.4416 0.3832 1.1257 0.071 Uiso calc R 1 . . H
C86 0.4007(5) 0.3653(4) 0.9779(4) 0.0514(11) Uani d . 1 . . C
H86 0.3498 0.4429 0.9730 0.062 Uiso calc R 1 . . H
N3 0.6226(5) 0.1844(5) 0.4984(6) 0.0923(16) Uani d . 1 . . N
O3 0.6183(8) 0.0961(5) 0.4538(6) 0.155(2) Uani d . 1 . . O
O4 0.5957(6) 0.2817(4) 0.4479(7) 0.147(2) Uani d . 1 . . O
O5 0.6597(7) 0.1640(6) 0.5873(6) 0.147(2) Uani d . 1 . . O
O2W 0.4380(7) 0.0585(5) 0.3342(5) 0.1267(18) Uani d D 1 . . O
H3W 0.399 -0.005 0.384 0.15(2) Uiso d D 1 . . H
H4W 0.495 0.096 0.363 0.15(2) Uiso d D 1 . . H

loop_
_atom_site_aniso_label
_atom_site_aniso_U_11
_atom_site_aniso_U_22
_atom_site_aniso_U_33
_atom_site_aniso_U_12
_atom_site_aniso_U_13
_atom_site_aniso_U_23
Cu1 0.0489(3) 0.0391(3) 0.0435(3) -0.0185(2) -0.0222(2) 0.0156(2)
O1W 0.073(2) 0.086(3) 0.053(2) -0.001(2) -0.0153(19) -0.0038(19)
O1 0.0543(17) 0.0434(15) 0.0481(16) -0.0240(13) -0.0266(14) 0.0213(12)
O2 0.066(2) 0.0516(17) 0.0628(19) -0.0310(15) -0.0371(16) 0.0228(15)
N1 0.0417(18) 0.0363(17) 0.0350(17) -0.0117(14) -0.0158(14) 0.0070(13)
N2 0.0417(19) 0.0363(17) 0.0413(18) -0.0145(15) -0.0157(15) 0.0086(14)
C1 0.052(2) 0.039(2) 0.040(2) -0.0124(19) -0.0216(19) 0.0065(17)
C2 0.049(2) 0.039(2) 0.043(2) -0.0152(18) -0.0213(19) 0.0022(17)
C3 0.043(2) 0.035(2) 0.036(2) -0.0109(17) -0.0119(18) 0.0020(16)
C4 0.036(2) 0.0351(19) 0.038(2) -0.0082(16) -0.0143(17) 0.0050(16)
C5 0.049(2) 0.042(2) 0.045(2) -0.0200(19) -0.0212(19) 0.0132(18)
C6 0.048(2) 0.047(2) 0.043(2) -0.0176(19) -0.0231(19) 0.0112(18)
C7 0.033(2) 0.037(2) 0.039(2) -0.0086(16) -0.0135(17) 0.0050(16)
C8 0.033(2) 0.043(2) 0.041(2) -0.0086(17) -0.0132(17) 0.0013(17)
C9 0.051(3) 0.046(2) 0.053(2) -0.021(2) -0.026(2) 0.0081(19)
C10 0.048(2) 0.041(2) 0.052(2) -0.0187(19) -0.020(2) 0.0102(18)
C11 0.033(2) 0.0345(19) 0.037(2) -0.0091(16) -0.0110(16) 0.0039(15)
C12 0.038(2) 0.0338(19) 0.0346(19) -0.0090(16) -0.0124(17) 0.0051(15)
C13 0.042(2) 0.0318(19) 0.040(2) -0.0079(17) -0.0124(18) 0.0071(16)
C14 0.047(2) 0.038(2) 0.045(2) -0.0112(19) -0.0160(19) 0.0040(17)
C15 0.063(3) 0.050(2) 0.042(2) -0.009(2) -0.025(2) 0.0041(19)
C16 0.078(3) 0.055(3) 0.046(3) -0.026(3) -0.019(2) 0.020(2)
C17 0.057(3) 0.048(2) 0.044(2) -0.024(2) -0.011(2) 0.0137(19)
C18 0.040(2) 0.036(2) 0.043(2) -0.0097(17) -0.0102(18) 0.0091(17)
C19 0.042(2) 0.043(2) 0.057(3) -0.0183(19) -0.017(2) 0.014(2)
C31 0.055(3) 0.036(2) 0.034(2) -0.0162(19) -0.0174(19) 0.0026(16)
C32 0.047(3) 0.044(2) 0.055(3) -0.014(2) -0.012(2) 0.0037(19)
C33 0.056(3) 0.058(3) 0.066(3) -0.027(2) -0.006(2) 0.002(2)
C34 0.081(4) 0.044(3) 0.054(3) -0.033(3) -0.015(3) 0.011(2)
C35 0.076(3) 0.039(2) 0.061(3) -0.017(2) -0.031(3) 0.011(2)
C36 0.058(3) 0.039(2) 0.054(3) -0.017(2) -0.026(2) 0.0071(19)
C81 0.036(2) 0.046(2) 0.039(2) -0.0150(18) -0.0138(18) 0.0062(17)
C82 0.044(2) 0.046(2) 0.043(2) -0.0171(19) -0.0169(19) 0.0056(18)
C83 0.048(3) 0.048(2) 0.051(2) -0.013(2) -0.021(2) 0.015(2)
C84 0.054(3) 0.077(3) 0.039(2) -0.026(3) -0.021(2) 0.014(2)
C85 0.064(3) 0.078(3) 0.039(2) -0.025(3) -0.014(2) -0.008(2)
C86 0.054(3) 0.050(3) 0.051(3) -0.013(2) -0.016(2) -0.006(2)
N3 0.071(3) 0.090(4) 0.125(5) -0.028(3) -0.029(3) -0.019(4)
O3 0.217(7) 0.118(4) 0.167(6) -0.087(5) -0.063(5) -0.014(4)
O4 0.130(5) 0.072(3) 0.249(7) -0.038(3) -0.074(5) 0.036(4)
O5 0.169(6) 0.172(6) 0.149(5) -0.052(5) -0.108(5) -0.001(4)
O2W 0.155(5) 0.121(4) 0.127(4) -0.056(4) -0.065(4) 0.024(3)

loop_
_atom_type_symbol
_atom_type_description
_atom_type_scat_dispersion_real
_atom_type_scat_dispersion_imag
_atom_type_scat_source
C C 0.0033 0.0016 'International Tables Vol C Tables 4.2.6.8 and 6.1.1.4'
H H 0.0000 0.0000 'International Tables Vol C Tables 4.2.6.8 and 6.1.1.4'
N N 0.0061 0.0033 'International Tables Vol C Tables 4.2.6.8 and 6.1.1.4'
O O 0.0106 0.0060 'International Tables Vol C Tables 4.2.6.8 and 6.1.1.4'
Cu Cu 0.3201 1.2651 'International Tables Vol C Tables 4.2.6.8 and 6.1.1.4'

loop_
_geom_angle_atom_site_label_1
_geom_angle_atom_site_label_2
_geom_angle_atom_site_label_3
_geom_angle
_geom_angle_publ_flag
O1 Cu1 O2 93.80(10) y
O1 Cu1 N1 93.80(10) y
O2 Cu1 N1 171.80(10) y
O1 Cu1 N2 169.60(10) y
O2 Cu1 N2 90.00(10) y
N1 Cu1 N2 82.00(10) y
O1 Cu1 O1W 98.50(10) y
O2 Cu1 O1W 88.8(2) y
N1 Cu1 O1W 93.40(10) y
N2 Cu1 O1W 91.30(10) y
C13 O1 Cu1 124.6(3) ?
C19 O2 Cu1 124.0(3) ?
C1 N1 C12 117.8(3) ?
C1 N1 Cu1 128.9(3) ?
C12 N1 Cu1 113.3(2) ?
C10 N2 C11 117.8(3) ?
C10 N2 Cu1 128.7(3) ?
C11 N2 Cu1 113.5(2) ?
N1 C1 C2 122.5(3) ?
C3 C2 C1 121.0(4) ?
C2 C3 C4 117.3(3) ?
C2 C3 C31 119.7(3) ?
C4 C3 C31 122.9(3) ?
C12 C4 C3 117.5(3) ?
C12 C4 C5 117.5(3) ?
C3 C4 C5 124.9(3) ?
C6 C5 C4 122.0(4) ?
C5 C6 C7 121.9(4) ?
C11 C7 C8 117.1(3) ?
C11 C7 C6 117.6(3) ?
C8 C7 C6 125.1(3) ?
C9 C8 C7 117.5(3) ?
C9 C8 C81 120.5(3) ?
C7 C8 C81 122.0(3) ?
C8 C9 C10 121.4(4) ?
N2 C10 C9 122.0(4) ?
N2 C11 C7 124.2(3) ?
N2 C11 C12 115.2(3) ?
C7 C11 C12 120.6(3) ?
N1 C12 C4 123.9(3) ?
N1 C12 C11 115.9(3) ?
C4 C12 C11 120.3(3) ?
O1 C13 C14 119.0(3) ?
O1 C13 C18 123.7(4) ?
C14 C13 C18 117.2(3) ?
C15 C14 C13 120.7(4) ?
C14 C15 C16 122.2(4) ?
C17 C16 C15 118.8(4) ?
C16 C17 C18 121.3(4) ?
C19 C18 C17 116.6(4) ?
C19 C18 C13 123.6(3) ?
C17 C18 C13 119.7(4) ?
O2 C19 C18 126.6(4) ?
C32 C31 C36 118.5(4) ?
C32 C31 C3 119.9(4) ?
C36 C31 C3 121.6(4) ?
C33 C32 C31 121.0(4) ?
C32 C33 C34 119.9(4) ?
C35 C34 C33 120.2(4) ?
C34 C35 C36 120.5(4) ?
C35 C36 C31 119.9(4) ?
C86 C81 C82 118.6(4) ?
C86 C81 C8 120.7(4) ?
C82 C81 C8 120.7(3) ?
C83 C82 C81 119.7(4) ?
C84 C83 C82 121.1(4) ?
C83 C84 C85 119.8(4) ?
C84 C85 C86 120.8(4) ?
C85 C86 C81 120.0(4) ?
O5 N3 O3 115.0(7) ?
O5 N3 O4 127.0(7) ?
O3 N3 O4 117.9(7) ?
H1W O1W H2W 82 ?
H3W O2W H4W 118 ?

loop_
_geom_bond_atom_site_label_1
_geom_bond_atom_site_label_2
_geom_bond_site_symmetry_2
_geom_bond_distance
_geom_bond_publ_flag
Cu1 O1 . 1.907(3) y
Cu1 O2 . 1.939(3) y
Cu1 N1 . 1.994(3) y
Cu1 N2 . 1.998(3) y
Cu1 O1W . 2.306(4) y
O1 C13 . 1.314(4) ?
O2 C19 . 1.253(5) ?
N1 C1 . 1.326(5) ?
N1 C12 . 1.358(5) ?
N2 C10 . 1.328(5) ?
N2 C11 . 1.358(5) ?
C1 C2 . 1.393(5) ?
C2 C3 . 1.383(5) ?
C3 C4 . 1.426(5) ?
C3 C31 . 1.481(5) ?
C4 C12 . 1.401(5) ?
C4 C5 . 1.430(5) ?
C5 C6 . 1.352(6) ?
C6 C7 . 1.428(5) ?
C7 C11 . 1.395(5) ?
C7 C8 . 1.422(5) ?
C8 C9 . 1.380(5) ?
C8 C81 . 1.482(5) ?
C9 C10 . 1.385(5) ?
C11 C12 . 1.449(5) ?
C13 C14 . 1.412(5) ?
C13 C18 . 1.419(5) ?
C14 C15 . 1.364(5) ?
C15 C16 . 1.386(6) ?
C16 C17 . 1.356(6) ?
C17 C18 . 1.415(5) ?
C18 C19 . 1.412(6) ?
C31 C32 . 1.390(6) ?
C31 C36 . 1.393(6) ?
C32 C33 . 1.376(6) ?
C33 C34 . 1.377(7) ?
C34 C35 . 1.363(7) ?
C35 C36 . 1.391(6) ?
C81 C86 . 1.395(6) ?
C81 C82 . 1.400(5) ?
C82 C83 . 1.381(5) ?
C83 C84 . 1.363(6) ?
C84 C85 . 1.366(7) ?
C85 C86 . 1.382(6) ?
N3 O5 . 1.235(7) ?
N3 O3 . 1.237(7) ?
N3 O4 . 1.242(7) ?

loop_
_geom_hbond_atom_site_label_D
_geom_hbond_atom_site_label_H
_geom_hbond_atom_site_label_A
_geom_hbond_site_symmetry_A
_geom_hbond_distance_DH
_geom_hbond_distance_HA
_geom_hbond_distance_DA
_geom_hbond_angle_DHA
O1W H1W O4 . 0.97 1.87 2.770(8) 154
O1W H1W N3 . 0.97 2.58 3.462(7) 151
O1W H2W O2W . 0.94 1.94 2.879(7) 172
O2W H3W O5 2_656 1.01 2.10 3.033(9) 154
O2W H3W O3 2_656 1.01 2.12 2.987(8) 144
O2W H3W N3 2_656 1.01 2.44 3.415(9) 163
O2W H4W O3 . 1.00 1.95 2.880(9) 153

loop_
_geom_torsion_atom_site_label_1
_geom_torsion_atom_site_label_2
_geom_torsion_atom_site_label_3
_geom_torsion_atom_site_label_4
_geom_torsion
_geom_torsion_publ_flag
O1 C13 C18 C19 -2.4(6) y
O2 C19 C18 C13 4.2(7) y
